data_1527548
loop_
_publ_author_name
'Huellen, A.'

_publ_section_title
;
 Struktur und thermischer Abbau des (Li2 W O4)7 (H2 O)4
;
_journal_name_full 'Berichte der Bunsengesellschaft fuer Physikalische Chemie'
_journal_page_first 598
_journal_page_last 606
_journal_volume 70
_journal_year 1966
_chemical_formula_sum 'H8 Li14 O32 W7'
_chemical_name_systematic '(Li2 W O4)7 (H2 O)4'
_space_group_IT_number 215
_symmetry_space_group_name_Hall 'P -4 2 3'
_symmetry_space_group_name_H-M 'P -4 3 m'
_cell_angle_alpha 90
_cell_angle_beta 90
_cell_angle_gamma 90
_cell_formula_units_Z 1
_cell_length_a 8.32
_cell_length_b 8.32
_cell_length_c 8.32
_cell_volume 575.930
_citation_journal_id_ASTM BBPCAX
_cod_data_source_file Huellen_BBPCAX_1966_1641.cif
_cod_data_source_block H8Li14O32W7
_cod_original_cell_volume 575.9303
_cod_database_code 1527548

loop_
_symmetry_equiv_pos_as_xyz
x,y,z
y,-x,-z
-x,-y,z
-y,x,-z
x,-y,-z
-y,-x,z
-x,y,-z
y,x,z
z,x,y
x,-z,-y
-z,-x,y
-x,z,-y
z,-x,-y
-x,-z,y
-z,x,-y
x,z,y
y,z,x
y,-z,-x
-z,-y,x
-y,z,-x
z,y,x
-y,-z,x
-z,y,-x
z,-y,-x

loop_
_atom_site_label
_atom_site_type_symbol
_atom_site_fract_x
_atom_site_fract_y
_atom_site_fract_z
_atom_site_occupancy
_atom_site_U_iso_or_equiv
W1 W+6 0.356 0.356 0.356 1 0.0
O1 O-2 0.125 0.125 0.625 1 0.0
O2 O-2 0.368 0.368 0.132 1 0.0
Li4 Li+1 0.5 0.5 0.5 1 0.0
O4 O-2 0.13 0.13 0.13 1 0.0
Li2 Li+1 0.25 0.25 0.25 1 0.0
Li1 Li+1 0.23 0 0 1 0.0
O3 O-2 0.62 0.62 0.62 1 0.0
Li3 Li+1 0.5 0.5 0 1 0.0
W2 W+6 0.5 0 0 1 0.0
